data_7032204
loop_
_publ_author_name
'Kolay, Siddhartha'
'Kumar, Mukesh'
'Wadawale, Amey'
'Das, Dasarathi'
'Jain, Vimal K.'

_publ_section_title
;
 Cyclopalladation of telluro ether ligands: synthesis, reactivity and
 structural characterization.
;
_journal_issue 42
_journal_name_full 'Dalton transactions (Cambridge, England : 2003)'
_journal_page_first 16056
_journal_page_last 16065
_journal_paper_doi 10.1039/c4dt02200a
_journal_volume 43
_journal_year 2014
_chemical_formula_sum 'C40 H50 Cl2 N2 Pd Te2'
_chemical_formula_weight 991.32
_chemical_name_systematic
;
 ?
;
_space_group_IT_number 14
_symmetry_cell_setting monoclinic
_symmetry_Int_Tables_number 14
_symmetry_space_group_name_Hall '-P 2yn'
_symmetry_space_group_name_H-M 'P 1 21/n 1'
_atom_sites_solution_hydrogens geom
_atom_sites_solution_primary direct
_atom_sites_solution_secondary difmap
_audit_creation_method SHELXL-97
_cell_angle_alpha 90
_cell_angle_beta 100.8045(18)
_cell_angle_gamma 90
_cell_formula_units_Z 2
_cell_length_a 8.85135(16)
_cell_length_b 10.39083(17)
_cell_length_c 23.3718(5)
_cell_measurement_reflns_used 10487
_cell_measurement_temperature 298(2)
_cell_measurement_theta_max 69.7880
_cell_measurement_theta_min 4.6680
_cell_volume 2111.47(7)
_computing_cell_refinement
;
CrysAlisPro, Agilent Technologies,
Version 1.171.36.32 (release 02-08-2013 CrysAlis171 .NET)
(compiled Aug  2 2013,16:46:58)
;
_computing_data_collection
;
CrysAlisPro, Agilent Technologies,
Version 1.171.36.32 (release 02-08-2013 CrysAlis171 .NET)
(compiled Aug  2 2013,16:46:58)
;
_computing_data_reduction
;
CrysAlisPro, Agilent Technologies,
Version 1.171.36.32 (release 02-08-2013 CrysAlis171 .NET)
(compiled Aug  2 2013,16:46:58)
;
_computing_molecular_graphics 'ORTEP-3 for Windows'
_computing_publication_material 'WinGX 1.7.01'
_computing_structure_refinement 'SHELXL-97 (Sheldrick, 1997)'
_computing_structure_solution SIR-92
_diffrn_ambient_temperature 298(2)
_diffrn_measured_fraction_theta_full 0.993
_diffrn_measured_fraction_theta_max 0.993
_diffrn_measurement_device_type 'SuperNova, Single source at offset, Titan'
_diffrn_measurement_method '\w scans'
_diffrn_radiation_monochromator mirror
_diffrn_radiation_source 'SuperNova (Cu) X-ray Source'
_diffrn_radiation_type 'Cu K\a'
_diffrn_radiation_wavelength 1.5418
_diffrn_reflns_av_R_equivalents 0.0464
_diffrn_reflns_av_unetI/netI 0.0308
_diffrn_reflns_limit_h_max 10
_diffrn_reflns_limit_h_min -9
_diffrn_reflns_limit_k_max 12
_diffrn_reflns_limit_k_min -12
_diffrn_reflns_limit_l_max 28
_diffrn_reflns_limit_l_min -28
_diffrn_reflns_number 12977
_diffrn_reflns_theta_full 69.91
_diffrn_reflns_theta_max 69.91
_diffrn_reflns_theta_min 3.85
_exptl_absorpt_coefficient_mu 15.596
_exptl_absorpt_correction_T_max 0.7456
_exptl_absorpt_correction_T_min 0.2032
_exptl_absorpt_correction_type multi-scan
_exptl_absorpt_process_details
;
CrysAlisPro, Agilent Technologies,
Version 1.171.36.32 (release 02-08-2013 CrysAlis171 .NET)
(compiled Aug  2 2013,16:46:58)
Empirical absorption correction using spherical harmonics,
 implemented in SCALE3 ABSPACK scaling algorithm.
;
_exptl_crystal_colour orange-red
_exptl_crystal_density_diffrn 1.559
_exptl_crystal_density_method 'not measured'
_exptl_crystal_description block
_exptl_crystal_F_000 976
_exptl_crystal_size_max 0.15
_exptl_crystal_size_mid 0.05
_exptl_crystal_size_min 0.02
_refine_diff_density_max 1.215
_refine_diff_density_min -1.374
_refine_diff_density_rms 0.123
_refine_ls_extinction_method none
_refine_ls_goodness_of_fit_ref 1.130
_refine_ls_hydrogen_treatment constr
_refine_ls_matrix_type full
_refine_ls_number_parameters 221
_refine_ls_number_reflns 3981
_refine_ls_number_restraints 0
_refine_ls_restrained_S_all 1.130
_refine_ls_R_factor_all 0.0504
_refine_ls_R_factor_gt 0.0459
_refine_ls_shift/su_max 0.000
_refine_ls_shift/su_mean 0.000
_refine_ls_structure_factor_coef Fsqd
_refine_ls_weighting_details 'calc w=1/[\s^2^(Fo^2^)+(0.0724P)^2^+3.3103P] where P=(Fo^2^+2Fc^2^)/3'
_refine_ls_weighting_scheme calc
_refine_ls_wR_factor_gt 0.1302
_refine_ls_wR_factor_ref 0.1344
_reflns_number_gt 3585
_reflns_number_total 3981
_reflns_threshold_expression >2sigma(I)
_cod_data_source_file c4dt02200a2.cif
_cod_data_source_block trans-[PdCl2(TeMes2)2]-1
_cod_depositor_comments 'Adding full bibliography for 7032199--7032205.cif.'
_cod_original_sg_symbol_H-M 'P 21/n'
_cod_database_code 7032204

loop_
_symmetry_equiv_pos_as_xyz
'x, y, z'
'-x+1/2, y+1/2, -z+1/2'
'-x, -y, -z'
'x-1/2, -y-1/2, z-1/2'

loop_
_atom_site_label
_atom_site_type_symbol
_atom_site_fract_x
_atom_site_fract_y
_atom_site_fract_z
_atom_site_U_iso_or_equiv
_atom_site_adp_type
_atom_site_occupancy
_atom_site_symmetry_multiplicity
_atom_site_calc_flag
_atom_site_refinement_flags
C1 C 0.7868(6) 0.0596(5) 0.1281(2) 0.0472(11) Uani 1 1 d .
C1S C 0.3482(15) 0.5083(9) 0.0562(7) 0.113(4) Uani 1 1 d .
C2 C 0.6685(6) 0.1084(5) 0.0854(2) 0.0477(11) Uani 1 1 d .
C2S C 0.2133(18) 0.5333(10) 0.0146(6) 0.140(5) Uani 1 1 d .
H2S1 H 0.1464 0.4599 0.0117 0.210 Uiso 1 1 calc R
H2S2 H 0.2404 0.5497 -0.0226 0.210 Uiso 1 1 calc R
H2S3 H 0.1617 0.6070 0.0265 0.210 Uiso 1 1 calc R
C3 C 0.5397(7) 0.1586(6) 0.1038(2) 0.0575(13) Uani 1 1 d .
H3 H 0.4602 0.1913 0.0759 0.069 Uiso 1 1 calc R
C4 C 0.5242(7) 0.1622(6) 0.1612(3) 0.0622(15) Uani 1 1 d .
C5 C 0.6446(7) 0.1145(7) 0.2023(3) 0.0668(16) Uani 1 1 d .
H5 H 0.6371 0.1179 0.2414 0.080 Uiso 1 1 calc R
C6 C 0.7751(7) 0.0622(6) 0.1875(2) 0.0558(13) Uani 1 1 d .
C8 C 0.6713(7) 0.1095(7) 0.0218(2) 0.0627(15) Uani 1 1 d .
H8A H 0.7538 0.1634 0.0147 0.094 Uiso 1 1 calc R
H8B H 0.5753 0.1423 0.0009 0.094 Uiso 1 1 calc R
H8C H 0.6864 0.0234 0.0090 0.094 Uiso 1 1 calc R
C9 C 0.3818(8) 0.2185(9) 0.1787(3) 0.088(2) Uani 1 1 d .
H9A H 0.3752 0.1898 0.2172 0.132 Uiso 1 1 calc R
H9B H 0.2922 0.1908 0.1518 0.132 Uiso 1 1 calc R
H9C H 0.3877 0.3108 0.1783 0.132 Uiso 1 1 calc R
C10 C 0.9767(6) -0.2169(5) 0.1287(2) 0.0475(11) Uani 1 1 d .
C11 C 0.8383(6) -0.2851(5) 0.1194(2) 0.0514(12) Uani 1 1 d .
C12 C 0.8426(7) -0.4157(6) 0.1341(2) 0.0575(13) Uani 1 1 d .
H12 H 0.7510 -0.4617 0.1285 0.069 Uiso 1 1 calc R
C13 C 0.9783(9) -0.4788(6) 0.1566(3) 0.0645(16) Uani 1 1 d .
C14 C 1.1122(8) -0.4093(7) 0.1638(3) 0.0650(16) Uani 1 1 d .
H14 H 1.2043 -0.4513 0.1781 0.078 Uiso 1 1 calc R
C15 C 1.1163(6) -0.2786(6) 0.1507(2) 0.0554(13) Uani 1 1 d .
C16 C 1.2689(7) -0.2108(8) 0.1597(4) 0.088(2) Uani 1 1 d .
H16A H 1.2812 -0.1697 0.1240 0.132 Uiso 1 1 calc R
H16B H 1.3501 -0.2722 0.1710 0.132 Uiso 1 1 calc R
H16C H 1.2729 -0.1472 0.1897 0.132 Uiso 1 1 calc R
C17 C 0.6859(6) -0.2287(6) 0.0917(3) 0.0742(19) Uani 1 1 d .
H17A H 0.6445 -0.1805 0.1203 0.111 Uiso 1 1 calc R
H17B H 0.6162 -0.2967 0.0768 0.111 Uiso 1 1 calc R
H17C H 0.6996 -0.1728 0.0604 0.111 Uiso 1 1 calc R
C18 C 0.9757(11) -0.6209(7) 0.1712(4) 0.097(3) Uani 1 1 d .
H18A H 1.0544 -0.6648 0.1556 0.145 Uiso 1 1 calc R
H18B H 0.8771 -0.6564 0.1545 0.145 Uiso 1 1 calc R
H18C H 0.9939 -0.6316 0.2127 0.145 Uiso 1 1 calc R
N1S N 0.4496(18) 0.4904(11) 0.0918(9) 0.200(8) Uani 1 1 d .
C7 C 0.8991(11) 0.0102(8) 0.2350(3) 0.088(3) Uani 1 1 d .
H7A H 0.8856 0.0442 0.2719 0.133 Uiso 1 1 calc R
H7B H 0.9981 0.0353 0.2276 0.133 Uiso 1 1 calc R
H7C H 0.8927 -0.0820 0.2358 0.133 Uiso 1 1 calc R
Cl1 Cl 1.0858(2) 0.20577(14) 0.02346(7) 0.0685(4) Uani 1 1 d .
Pd1 Pd 1.0000 0.0000 0.0000 0.04440(17) Uani 1 2 d S
Te1 Te 0.99599(4) -0.01692(3) 0.109911(14) 0.04658(15) Uani 1 1 d .

loop_
_atom_site_aniso_label
_atom_site_aniso_U_11
_atom_site_aniso_U_22
_atom_site_aniso_U_33
_atom_site_aniso_U_23
_atom_site_aniso_U_13
_atom_site_aniso_U_12
C1 0.049(3) 0.053(3) 0.037(2) 0.002(2) 0.001(2) -0.002(2)
C1S 0.088(7) 0.073(6) 0.174(13) 0.003(6) 0.018(8) -0.015(5)
C2 0.052(3) 0.044(3) 0.046(3) 0.002(2) 0.007(2) 0.003(2)
C2S 0.180(13) 0.087(7) 0.136(10) -0.004(7) -0.014(9) -0.005(8)
C3 0.057(3) 0.059(4) 0.054(3) -0.001(3) 0.003(2) 0.007(3)
C4 0.062(3) 0.066(4) 0.060(3) -0.014(3) 0.016(3) 0.001(3)
C5 0.075(4) 0.084(5) 0.044(3) -0.006(3) 0.015(3) -0.005(3)
C6 0.066(3) 0.064(4) 0.038(3) 0.001(2) 0.010(2) 0.001(3)
C8 0.057(3) 0.082(4) 0.047(3) 0.015(3) 0.003(2) 0.020(3)
C9 0.068(4) 0.114(7) 0.085(5) -0.031(5) 0.024(4) 0.004(4)
C10 0.052(3) 0.053(3) 0.036(2) 0.002(2) 0.004(2) 0.003(2)
C11 0.054(3) 0.054(3) 0.046(3) 0.006(2) 0.009(2) 0.005(2)
C12 0.072(4) 0.053(3) 0.050(3) 0.008(2) 0.019(3) 0.001(3)
C13 0.090(5) 0.057(4) 0.049(3) 0.008(3) 0.020(3) 0.017(3)
C14 0.070(4) 0.065(4) 0.059(3) 0.011(3) 0.010(3) 0.024(3)
C15 0.052(3) 0.063(4) 0.048(3) 0.003(3) 0.002(2) 0.015(3)
C16 0.050(3) 0.082(5) 0.124(6) 0.010(5) -0.006(4) 0.010(3)
C17 0.049(3) 0.054(4) 0.112(5) 0.018(4) -0.004(3) -0.005(3)
C18 0.126(7) 0.058(4) 0.107(6) 0.021(4) 0.025(5) 0.018(4)
N1S 0.124(9) 0.135(11) 0.31(2) 0.033(10) -0.032(12) -0.033(7)
C7 0.095(6) 0.124(7) 0.041(3) 0.009(3) -0.002(4) 0.025(4)
Cl1 0.0931(11) 0.0487(8) 0.0629(8) 0.0010(6) 0.0123(7) -0.0126(7)
Pd1 0.0500(3) 0.0403(3) 0.0431(3) 0.00506(19) 0.0094(2) -0.00092(19)
Te1 0.0481(2) 0.0487(2) 0.0402(2) 0.00523(12) 0.00130(15) -0.00122(13)

loop_
_atom_type_symbol
_atom_type_description
_atom_type_scat_dispersion_real
_atom_type_scat_dispersion_imag
_atom_type_scat_source
C C 0.0181 0.0091 'International Tables Vol C Tables 4.2.6.8 and 6.1.1.4'
H H 0.0000 0.0000 'International Tables Vol C Tables 4.2.6.8 and 6.1.1.4'
Cl Cl 0.3639 0.7018 'International Tables Vol C Tables 4.2.6.8 and 6.1.1.4'
Pd Pd 0.1215 3.9337 'International Tables Vol C Tables 4.2.6.8 and 6.1.1.4'
Te Te -0.1759 6.3531 'International Tables Vol C Tables 4.2.6.8 and 6.1.1.4'
N N 0.0311 0.0180 'International Tables Vol C Tables 4.2.6.8 and 6.1.1.4'

loop_
_geom_angle_atom_site_label_1
_geom_angle_atom_site_label_2
_geom_angle_atom_site_label_3
_geom_angle
_geom_angle_site_symmetry_1
_geom_angle_site_symmetry_3
C2 C1 C6 120.8(5) . .
C2 C1 Te1 123.7(4) . .
C6 C1 Te1 115.5(4) . .
N1S C1S C2S 176(2) . .
C3 C2 C1 117.5(5) . .
C3 C2 C8 118.2(5) . .
C1 C2 C8 124.3(5) . .
C1S C2S H2S1 109.5 . .
C1S C2S H2S2 109.5 . .
H2S1 C2S H2S2 109.5 . .
C1S C2S H2S3 109.5 . .
H2S1 C2S H2S3 109.5 . .
H2S2 C2S H2S3 109.5 . .
C4 C3 C2 123.3(5) . .
C4 C3 H3 118.4 . .
C2 C3 H3 118.4 . .
C3 C4 C5 117.5(5) . .
C3 C4 C9 121.0(6) . .
C5 C4 C9 121.5(6) . .
C6 C5 C4 122.6(6) . .
C6 C5 H5 118.7 . .
C4 C5 H5 118.7 . .
C5 C6 C1 118.3(5) . .
C5 C6 C7 119.0(6) . .
C1 C6 C7 122.7(6) . .
C2 C8 H8A 109.5 . .
C2 C8 H8B 109.5 . .
H8A C8 H8B 109.5 . .
C2 C8 H8C 109.5 . .
H8A C8 H8C 109.5 . .
H8B C8 H8C 109.5 . .
C4 C9 H9A 109.5 . .
C4 C9 H9B 109.5 . .
H9A C9 H9B 109.5 . .
C4 C9 H9C 109.5 . .
H9A C9 H9C 109.5 . .
H9B C9 H9C 109.5 . .
C11 C10 C15 120.8(5) . .
C11 C10 Te1 124.3(4) . .
C15 C10 Te1 114.9(4) . .
C10 C11 C12 118.1(5) . .
C10 C11 C17 124.0(5) . .
C12 C11 C17 117.8(5) . .
C13 C12 C11 122.4(6) . .
C13 C12 H12 118.8 . .
C11 C12 H12 118.8 . .
C14 C13 C12 117.8(6) . .
C14 C13 C18 122.3(7) . .
C12 C13 C18 119.9(7) . .
C13 C14 C15 123.0(6) . .
C13 C14 H14 118.5 . .
C15 C14 H14 118.5 . .
C14 C15 C10 117.9(6) . .
C14 C15 C16 119.1(5) . .
C10 C15 C16 123.0(6) . .
C15 C16 H16A 109.5 . .
C15 C16 H16B 109.5 . .
H16A C16 H16B 109.5 . .
C15 C16 H16C 109.5 . .
H16A C16 H16C 109.5 . .
H16B C16 H16C 109.5 . .
C11 C17 H17A 109.5 . .
C11 C17 H17B 109.5 . .
H17A C17 H17B 109.5 . .
C11 C17 H17C 109.5 . .
H17A C17 H17C 109.5 . .
H17B C17 H17C 109.5 . .
C13 C18 H18A 109.5 . .
C13 C18 H18B 109.5 . .
H18A C18 H18B 109.5 . .
C13 C18 H18C 109.5 . .
H18A C18 H18C 109.5 . .
H18B C18 H18C 109.5 . .
C6 C7 H7A 109.5 . .
C6 C7 H7B 109.5 . .
H7A C7 H7B 109.5 . .
C6 C7 H7C 109.5 . .
H7A C7 H7C 109.5 . .
H7B C7 H7C 109.5 . .
Cl1 Pd1 Cl1 180.00(11) . 3_755
Cl1 Pd1 Te1 96.22(4) . 3_755
Cl1 Pd1 Te1 83.78(4) 3_755 3_755
Cl1 Pd1 Te1 83.78(4) . .
Cl1 Pd1 Te1 96.22(4) 3_755 .
Te1 Pd1 Te1 180.000(15) 3_755 .
C1 Te1 C10 102.5(2) . .
C1 Te1 Pd1 110.36(13) . .
C10 Te1 Pd1 106.71(13) . .

loop_
_geom_bond_atom_site_label_1
_geom_bond_atom_site_label_2
_geom_bond_distance
_geom_bond_site_symmetry_2
C1 C2 1.399(7) .
C1 C6 1.411(7) .
C1 Te1 2.130(5) .
C1S N1S 1.119(18) .
C1S C2S 1.415(17) .
C2 C3 1.393(8) .
C2 C8 1.491(7) .
C2S H2S1 0.9600 .
C2S H2S2 0.9600 .
C2S H2S3 0.9600 .
C3 C4 1.374(8) .
C3 H3 0.9300 .
C4 C5 1.386(9) .
C4 C9 1.514(9) .
C5 C6 1.377(9) .
C5 H5 0.9300 .
C6 C7 1.508(9) .
C8 H8A 0.9600 .
C8 H8B 0.9600 .
C8 H8C 0.9600 .
C9 H9A 0.9600 .
C9 H9B 0.9600 .
C9 H9C 0.9600 .
C10 C11 1.396(7) .
C10 C15 1.402(7) .
C10 Te1 2.137(5) .
C11 C12 1.398(8) .
C11 C17 1.502(8) .
C12 C13 1.383(9) .
C12 H12 0.9300 .
C13 C14 1.370(10) .
C13 C18 1.517(9) .
C14 C15 1.394(9) .
C14 H14 0.9300 .
C15 C16 1.503(9) .
C16 H16A 0.9600 .
C16 H16B 0.9600 .
C16 H16C 0.9600 .
C17 H17A 0.9600 .
C17 H17B 0.9600 .
C17 H17C 0.9600 .
C18 H18A 0.9600 .
C18 H18B 0.9600 .
C18 H18C 0.9600 .
C7 H7A 0.9600 .
C7 H7B 0.9600 .
C7 H7C 0.9600 .
Cl1 Pd1 2.3006(14) .
Pd1 Cl1 2.3006(14) 3_755
Pd1 Te1 2.5817(3) 3_755
Pd1 Te1 2.5817(3) .

loop_
_geom_torsion_atom_site_label_1
_geom_torsion_atom_site_label_2
_geom_torsion_atom_site_label_3
_geom_torsion_atom_site_label_4
_geom_torsion
_geom_torsion_site_symmetry_1
C6 C1 C2 C3 -0.3(8) .
Te1 C1 C2 C3 -178.3(4) .
C6 C1 C2 C8 -179.9(6) .
Te1 C1 C2 C8 2.0(8) .
C1 C2 C3 C4 0.0(9) .
C8 C2 C3 C4 179.7(6) .
C2 C3 C4 C5 0.8(9) .
C2 C3 C4 C9 179.7(6) .
C3 C4 C5 C6 -1.4(10) .
C9 C4 C5 C6 179.7(7) .
C4 C5 C6 C1 1.2(10) .
C4 C5 C6 C7 -178.8(7) .
C2 C1 C6 C5 -0.3(9) .
Te1 C1 C6 C5 177.9(5) .
C2 C1 C6 C7 179.7(6) .
Te1 C1 C6 C7 -2.1(8) .
C15 C10 C11 C12 1.6(8) .
Te1 C10 C11 C12 -179.7(4) .
C15 C10 C11 C17 -175.0(6) .
Te1 C10 C11 C17 3.7(8) .
C10 C11 C12 C13 -0.8(8) .
C17 C11 C12 C13 176.1(6) .
C11 C12 C13 C14 -0.7(9) .
C11 C12 C13 C18 -179.6(6) .
C12 C13 C14 C15 1.4(10) .
C18 C13 C14 C15 -179.8(7) .
C13 C14 C15 C10 -0.6(9) .
C13 C14 C15 C16 -179.5(7) .
C11 C10 C15 C14 -1.0(8) .
Te1 C10 C15 C14 -179.8(4) .
C11 C10 C15 C16 177.9(6) .
Te1 C10 C15 C16 -1.0(8) .
C2 C1 Te1 C10 -111.8(5) .
C6 C1 Te1 C10 70.1(5) .
C2 C1 Te1 Pd1 1.6(5) .
C6 C1 Te1 Pd1 -176.6(4) .
C11 C10 Te1 C1 33.8(5) .
C15 C10 Te1 C1 -147.4(4) .
C11 C10 Te1 Pd1 -82.2(4) .
C15 C10 Te1 Pd1 96.6(4) .
Cl1 Pd1 Te1 C1 84.06(16) .
Cl1 Pd1 Te1 C1 -95.94(16) 3_755
Te1 Pd1 Te1 C1 -122(100) 3_755
Cl1 Pd1 Te1 C10 -165.35(15) .
Cl1 Pd1 Te1 C10 14.65(15) 3_755
Te1 Pd1 Te1 C10 -12(100) 3_755
